data_7118242
loop_
_publ_author_name
'Li, Xingjun'
'Chen, Xueyuan'
'Jiang, Feilong'
'Chen, Lian'
'Lu, Shan'
'Chen, Qihui'
'Wu, Mingyan'
'Yuan, Daqiang'
'Hong, Maochun'

_publ_section_title
;
 The dynamic response of a flexible indium based metal-organic framework
 to gas sorption.
;
_journal_issue 11
_journal_name_full 'Chemical communications (Cambridge, England)'
_journal_page_first 2277
_journal_page_last 2280
_journal_paper_doi 10.1039/c5cc09461e
_journal_volume 52
_journal_year 2016
_chemical_formula_moiety 'C40 H24 In N2 O8'
_chemical_formula_sum 'C40 H24 In N2 O8'
_chemical_formula_weight 775.43
_chemical_name_systematic
; 
 ? 
;
_space_group_IT_number 15
_symmetry_cell_setting monoclinic
_symmetry_space_group_name_Hall '-I 2yc'
_symmetry_space_group_name_H-M 'I 1 2/c 1'
_atom_sites_solution_hydrogens geom
_atom_sites_solution_primary direct
_atom_sites_solution_secondary difmap
_audit_creation_method SHELXL-97
_audit_update_record
;
2015-11-05 deposited with the CCDC.
2015-12-10 downloaded from the CCDC.
;
_cell_angle_alpha 90.00
_cell_angle_beta 97.001(2)
_cell_angle_gamma 90.00
_cell_formula_units_Z 8
_cell_length_a 26.9793(6)
_cell_length_b 21.3293(4)
_cell_length_c 26.4721(5)
_cell_measurement_reflns_used 14694
_cell_measurement_temperature 100(2)
_cell_measurement_theta_max 73.50
_cell_measurement_theta_min 0.964
_cell_volume 15119.8(5)
_computing_cell_refinement 'CrystalClear (Rigaku Inc., 2007)'
_computing_data_collection 'CrystalClear (Rigaku Inc., 2007)'
_computing_data_reduction 'CrystalClear (Rigaku Inc., 2007)'
_computing_molecular_graphics 'Bruker SHELXTL'
_computing_publication_material 'Bruker SHELXTL'
_computing_structure_refinement 'SHELXL-97 (Sheldrick, 1997)'
_computing_structure_solution 'SHELXS-97 (Sheldrick, 1990)'
_diffrn_ambient_temperature 100(2)
_diffrn_measured_fraction_theta_full 0.964
_diffrn_measured_fraction_theta_max 0.964
_diffrn_measurement_device_type CCD_Profile_fitting
_diffrn_measurement_method '\w scan'
_diffrn_radiation_monochromator graphite
_diffrn_radiation_source 'fine-focus sealed tube'
_diffrn_radiation_type CuK\a
_diffrn_radiation_wavelength 1.54184
_diffrn_reflns_av_R_equivalents 0.0000
_diffrn_reflns_av_sigmaI/netI 0.0488
_diffrn_reflns_limit_h_max 33
_diffrn_reflns_limit_h_min -33
_diffrn_reflns_limit_k_max 26
_diffrn_reflns_limit_k_min 0
_diffrn_reflns_limit_l_max 32
_diffrn_reflns_limit_l_min 0
_diffrn_reflns_number 14694
_diffrn_reflns_theta_full 73.50
_diffrn_reflns_theta_max 73.50
_diffrn_reflns_theta_min 4.08
_exptl_absorpt_coefficient_mu 2.719
_exptl_absorpt_correction_T_max 0.7727
_exptl_absorpt_correction_T_min 0.4093
_exptl_absorpt_correction_type multi-scan
_exptl_absorpt_process_details 'Sphere (Rigaku CrystalClear)'
_exptl_crystal_colour colorless
_exptl_crystal_density_diffrn 0.681
_exptl_crystal_density_method 'not measured'
_exptl_crystal_description block
_exptl_crystal_F_000 3128
_exptl_crystal_size_max 0.40
_exptl_crystal_size_mid 0.24
_exptl_crystal_size_min 0.10
_platon_squeeze_details
;
;
_refine_diff_density_max 1.627
_refine_diff_density_min -0.771
_refine_diff_density_rms 0.084
_refine_ls_extinction_method none
_refine_ls_goodness_of_fit_ref 1.071
_refine_ls_hydrogen_treatment mixed
_refine_ls_matrix_type full
_refine_ls_number_parameters 460
_refine_ls_number_reflns 14694
_refine_ls_number_restraints 3
_refine_ls_restrained_S_all 1.075
_refine_ls_R_factor_all 0.0693
_refine_ls_R_factor_gt 0.0587
_refine_ls_shift/su_max 0.002
_refine_ls_shift/su_mean 0.000
_refine_ls_structure_factor_coef Fsqd
_refine_ls_weighting_details 'calc w=1/[\s^2^(Fo^2^)+(0.1200P)^2^+2.5177P] where P=(Fo^2^+2Fc^2^)/3'
_refine_ls_weighting_scheme calc
_refine_ls_wR_factor_gt 0.1696
_refine_ls_wR_factor_ref 0.1792
_reflns_number_gt 11291
_reflns_number_total 14694
_reflns_threshold_expression >2sigma(I)
_cod_data_source_file c5cc09461e2.cif
_cod_data_source_block complex-1a
_cod_depositor_comments 'Adding full bibliography for 7118241--7118242.cif.'
_cod_original_sg_symbol_H-M I2/c
_cod_database_code 7118242

loop_
_symmetry_equiv_pos_as_xyz
'x, y, z'
'-x, y, -z+1/2'
'x+1/2, y+1/2, z+1/2'
'-x+1/2, y+1/2, -z+1'
'-x, -y, -z'
'x, -y, z-1/2'
'-x+1/2, -y+1/2, -z+1/2'
'x+1/2, -y+1/2, z'

loop_
_atom_site_label
_atom_site_type_symbol
_atom_site_fract_x
_atom_site_fract_y
_atom_site_fract_z
_atom_site_U_iso_or_equiv
_atom_site_adp_type
_atom_site_occupancy
_atom_site_symmetry_multiplicity
_atom_site_calc_flag
_atom_site_refinement_flags
In1 In 0.563362(7) 0.623563(9) 0.380541(8) 0.03405(10) Uani 1 1 d .
O1 O 0.59653(12) 0.53258(14) 0.36456(10) 0.0554(7) Uani 1 1 d .
O3 O 0.59280(14) 0.40594(14) -0.04069(10) 0.0623(9) Uani 1 1 d .
O8 O 0.99070(10) -0.07324(12) 0.39437(12) 0.0501(6) Uani 1 1 d .
O4 O 0.55570(10) 0.31454(11) -0.04947(9) 0.0421(5) Uani 1 1 d .
O2 O 0.55196(10) 0.57609(11) 0.30089(10) 0.0436(5) Uani 1 1 d .
O7 O 0.98743(10) -0.16018(12) 0.34974(11) 0.0470(6) Uani 1 1 d .
N1 N 0.61803(13) 0.32519(14) 0.19300(12) 0.0454(7) Uani 1 1 d .
N2 N 0.75574(12) -0.08668(15) 0.32007(17) 0.0569(9) Uani 1 1 d .
C2 C 0.58941(12) 0.47815(15) 0.28567(12) 0.0362(6) Uani 1 1 d .
C1 C 0.57870(12) 0.53148(16) 0.31828(13) 0.0380(7) Uani 1 1 d .
C11 C 0.59007(15) 0.34556(15) 0.03399(13) 0.0419(7) Uani 1 1 d .
C15 C 0.63947(16) 0.26791(16) 0.21418(13) 0.0446(8) Uani 1 1 d .
C12 C 0.57868(14) 0.35544(16) -0.02164(14) 0.0428(7) Uani 1 1 d .
C10 C 0.61797(16) 0.38989(17) 0.06333(14) 0.0453(8) Uani 1 1 d .
H10 H 0.6304 0.4256 0.0475 0.054 Uiso 1 1 calc R
C3 C 0.56534(14) 0.47367(16) 0.23594(13) 0.0422(7) Uani 1 1 d .
H3 H 0.5427 0.5054 0.2227 0.051 Uiso 1 1 calc R
C5 C 0.60908(13) 0.37654(15) 0.22401(13) 0.0369(7) Uani 1 1 d .
C8 C 0.60894(15) 0.33078(16) 0.13932(14) 0.0432(8) Uani 1 1 d .
C13 C 0.57294(15) 0.29243(16) 0.05825(15) 0.0458(8) Uani 1 1 d .
H13 H 0.5546 0.2610 0.0386 0.055 Uiso 1 1 calc R
C31 C 0.96550(14) -0.11438(17) 0.36847(16) 0.0444(8) Uani 1 1 d .
C38 C 0.69800(19) -0.2307(2) 0.3629(2) 0.0653(12) Uani 1 1 d .
H38 H 0.7046 -0.2614 0.3888 0.078 Uiso 1 1 calc R
C27 C 0.80710(14) -0.09460(17) 0.33322(18) 0.0502(9) Uani 1 1 d .
C26 C 0.67258(15) 0.05233(19) 0.29995(19) 0.0537(9) Uani 1 1 d .
H26 H 0.6408 0.0649 0.3083 0.064 Uiso 1 1 calc R
C18 C 0.67910(15) 0.15393(17) 0.25243(15) 0.0447(8) Uani 1 1 d .
C9 C 0.62770(17) 0.38249(17) 0.11514(15) 0.0480(8) Uani 1 1 d .
H9 H 0.6474 0.4128 0.1348 0.058 Uiso 1 1 calc R
C30 C 0.91036(15) -0.10816(17) 0.35718(17) 0.0477(8) Uani 1 1 d .
C21 C 0.69969(14) 0.09287(17) 0.27217(16) 0.0466(8) Uani 1 1 d .
C4 C 0.57479(15) 0.42251(17) 0.20600(13) 0.0458(8) Uani 1 1 d .
H4 H 0.5575 0.4189 0.1726 0.055 Uiso 1 1 calc R
C37 C 0.65570(16) -0.2360(2) 0.3289(2) 0.0651(13) Uani 1 1 d .
C33 C 0.83233(15) -0.14603(17) 0.3152(2) 0.0556(10) Uani 1 1 d .
H33 H 0.8141 -0.1767 0.2947 0.067 Uiso 1 1 calc R
C25 C 0.69147(16) -0.00632(18) 0.3156(2) 0.0560(10) Uani 1 1 d .
H25 H 0.6720 -0.0331 0.3341 0.067 Uiso 1 1 calc R
C29 C 0.88569(15) -0.05790(17) 0.37578(18) 0.0512(9) Uani 1 1 d .
H29 H 0.9042 -0.0276 0.3966 0.061 Uiso 1 1 calc R
C6 C 0.63290(15) 0.38145(18) 0.27332(14) 0.0467(9) Uani 1 1 d .
H6 H 0.6560 0.3502 0.2865 0.056 Uiso 1 1 calc R
C24 C 0.73696(15) -0.02622(17) 0.30525(18) 0.0512(9) Uani 1 1 d .
C34 C 0.72279(14) -0.13741(18) 0.32134(18) 0.0508(9) Uani 1 1 d .
C14 C 0.58234(15) 0.28581(16) 0.10940(15) 0.0462(8) Uani 1 1 d .
H14 H 0.5705 0.2496 0.1251 0.055 Uiso 1 1 calc R
C7 C 0.62281(15) 0.43230(19) 0.30354(13) 0.0472(8) Uani 1 1 d .
H7 H 0.6394 0.4353 0.3372 0.057 Uiso 1 1 calc R
C39 C 0.73165(17) -0.1813(2) 0.3607(2) 0.0592(11) Uani 1 1 d .
H39 H 0.7601 -0.1776 0.3855 0.071 Uiso 1 1 calc R
C22 C 0.74705(17) 0.0733(2) 0.2637(2) 0.0607(11) Uani 1 1 d .
H22 H 0.7674 0.1006 0.2469 0.073 Uiso 1 1 calc R
C32 C 0.88296(16) -0.15248(19) 0.3269(2) 0.0564(10) Uani 1 1 d .
H32 H 0.8995 -0.1874 0.3142 0.068 Uiso 1 1 calc R
C28 C 0.83446(15) -0.05105(17) 0.36445(18) 0.0512(9) Uani 1 1 d .
H28 H 0.8180 -0.0167 0.3780 0.061 Uiso 1 1 calc R
C16 C 0.6772(2) 0.2407(3) 0.1939(3) 0.089(2) Uani 1 1 d .
H16 H 0.6909 0.2603 0.1665 0.107 Uiso 1 1 calc R
C17 C 0.6965(2) 0.1836(3) 0.2130(3) 0.088(2) Uani 1 1 d .
H17 H 0.7229 0.1648 0.1977 0.106 Uiso 1 1 calc R
C36 C 0.6491(2) -0.1932(2) 0.2903(3) 0.094(2) Uani 1 1 d .
H36 H 0.6204 -0.1972 0.2658 0.113 Uiso 1 1 calc R
C35 C 0.6807(2) -0.1458(2) 0.2849(3) 0.0797(17) Uani 1 1 d .
H35 H 0.6748 -0.1181 0.2567 0.096 Uiso 1 1 calc R
C23 C 0.76547(18) 0.0144(2) 0.2794(2) 0.0647(12) Uani 1 1 d .
H23 H 0.7977 0.0019 0.2724 0.078 Uiso 1 1 calc R
C20 C 0.6218(3) 0.2408(3) 0.2555(3) 0.108(3) Uani 1 1 d .
H20 H 0.5958 0.2603 0.2710 0.130 Uiso 1 1 calc R
C19 C 0.6427(3) 0.1838(3) 0.2745(3) 0.095(2) Uani 1 1 d .
H19 H 0.6311 0.1657 0.3037 0.114 Uiso 1 1 calc R
O6 O 0.62702(17) -0.3244(2) 0.37293(16) 0.0997(17) Uani 1 1 d D
C40 C 0.61897(15) -0.2850(2) 0.3364(3) 0.109(3) Uani 1 1 d D
O5 O 0.57619(15) -0.2865(2) 0.3118(3) 0.163(4) Uani 1 1 d D

loop_
_atom_site_aniso_label
_atom_site_aniso_U_11
_atom_site_aniso_U_22
_atom_site_aniso_U_33
_atom_site_aniso_U_23
_atom_site_aniso_U_13
_atom_site_aniso_U_12
In1 0.03720(14) 0.02530(13) 0.03862(14) -0.00116(8) 0.00047(8) -0.00240(7)
O1 0.0716(18) 0.0425(14) 0.0473(13) -0.0105(11) -0.0126(12) 0.0228(13)
O3 0.105(2) 0.0366(14) 0.0403(13) 0.0082(11) -0.0117(14) -0.0201(15)
O8 0.0458(14) 0.0322(12) 0.0717(17) 0.0028(12) 0.0042(12) 0.0004(10)
O4 0.0531(14) 0.0303(11) 0.0412(12) -0.0003(10) -0.0011(10) 0.0009(10)
O2 0.0543(14) 0.0279(11) 0.0457(12) 0.0018(10) -0.0050(10) 0.0076(10)
O7 0.0421(13) 0.0348(12) 0.0638(15) 0.0059(11) 0.0055(11) 0.0010(10)
N1 0.0658(19) 0.0303(14) 0.0414(14) 0.0024(12) 0.0109(13) 0.0152(13)
N2 0.0422(16) 0.0279(14) 0.098(3) 0.0158(16) -0.0001(17) 0.0029(12)
C2 0.0414(17) 0.0291(15) 0.0382(15) -0.0016(12) 0.0047(12) 0.0033(12)
C1 0.0335(15) 0.0313(15) 0.0488(17) -0.0021(14) 0.0034(13) -0.0007(12)
C11 0.058(2) 0.0250(15) 0.0416(17) 0.0016(13) 0.0026(14) 0.0065(13)
C15 0.067(2) 0.0292(16) 0.0373(16) 0.0048(13) 0.0062(15) 0.0121(15)
C12 0.0520(19) 0.0276(15) 0.0484(18) 0.0046(14) 0.0046(15) 0.0042(13)
C10 0.065(2) 0.0291(15) 0.0430(18) 0.0021(14) 0.0095(16) -0.0003(15)
C3 0.0514(19) 0.0303(16) 0.0428(16) -0.0006(13) -0.0030(14) 0.0146(14)
C5 0.0454(17) 0.0299(16) 0.0362(15) 0.0019(12) 0.0079(13) 0.0097(12)
C8 0.059(2) 0.0290(16) 0.0418(17) 0.0004(13) 0.0059(15) 0.0122(14)
C13 0.059(2) 0.0257(15) 0.0526(19) 0.0039(14) 0.0066(16) 0.0033(14)
C31 0.0451(19) 0.0305(16) 0.059(2) 0.0136(15) 0.0110(16) -0.0028(13)
C38 0.069(3) 0.051(2) 0.075(3) -0.008(2) 0.008(2) -0.026(2)
C27 0.0425(18) 0.0269(16) 0.079(3) 0.0131(17) 0.0003(17) 0.0003(13)
C26 0.046(2) 0.0343(18) 0.081(3) 0.0129(18) 0.0120(18) 0.0094(15)
C18 0.052(2) 0.0316(17) 0.0514(18) 0.0054(15) 0.0081(15) 0.0102(14)
C9 0.067(2) 0.0330(18) 0.0438(18) -0.0046(14) 0.0061(16) -0.0010(15)
C30 0.048(2) 0.0289(16) 0.066(2) 0.0087(16) 0.0048(17) -0.0010(14)
C21 0.0483(19) 0.0302(17) 0.060(2) 0.0043(15) 0.0022(16) 0.0045(14)
C4 0.064(2) 0.0341(17) 0.0380(16) 0.0005(14) 0.0013(15) 0.0173(16)
C37 0.043(2) 0.044(2) 0.110(4) -0.029(2) 0.014(2) -0.0014(17)
C33 0.047(2) 0.0257(16) 0.093(3) 0.0029(18) 0.008(2) -0.0026(14)
C25 0.048(2) 0.0300(17) 0.090(3) 0.0158(19) 0.0065(19) -0.0026(15)
C29 0.051(2) 0.0281(16) 0.074(3) 0.0000(17) 0.0091(18) -0.0007(14)
C6 0.052(2) 0.048(2) 0.0384(16) 0.0045(15) 0.0010(14) 0.0249(16)
C24 0.048(2) 0.0248(16) 0.079(3) 0.0100(17) 0.0004(18) 0.0066(14)
C34 0.0372(17) 0.0339(17) 0.079(3) 0.0014(18) -0.0027(17) -0.0006(14)
C14 0.057(2) 0.0274(15) 0.054(2) 0.0069(15) 0.0077(16) 0.0029(14)
C7 0.057(2) 0.045(2) 0.0364(16) -0.0015(15) -0.0061(14) 0.0136(16)
C39 0.054(2) 0.043(2) 0.080(3) 0.009(2) 0.000(2) -0.0152(17)
C22 0.059(2) 0.0358(19) 0.091(3) 0.022(2) 0.024(2) 0.0176(17)
C32 0.048(2) 0.0352(18) 0.085(3) 0.0021(19) 0.0042(19) -0.0021(15)
C28 0.0462(19) 0.0246(15) 0.082(3) 0.0012(17) 0.0025(18) 0.0069(13)
C16 0.092(4) 0.063(3) 0.121(5) 0.047(3) 0.047(4) 0.037(3)
C17 0.076(3) 0.072(3) 0.125(5) 0.047(3) 0.050(3) 0.046(3)
C36 0.065(3) 0.037(2) 0.164(6) -0.013(3) -0.053(4) 0.006(2)
C35 0.077(3) 0.036(2) 0.112(4) 0.003(2) -0.041(3) 0.007(2)
C23 0.059(3) 0.045(2) 0.093(3) 0.018(2) 0.021(2) 0.0176(19)
C20 0.101(4) 0.071(4) 0.170(7) 0.073(4) 0.087(5) 0.056(3)
C19 0.111(5) 0.055(3) 0.133(5) 0.050(3) 0.077(4) 0.044(3)
O6 0.116(4) 0.092(3) 0.102(3) -0.047(3) 0.056(3) -0.065(3)
C40 0.048(3) 0.067(4) 0.219(10) -0.080(5) 0.043(4) -0.020(2)
O5 0.055(2) 0.049(2) 0.374(12) -0.043(4) -0.024(4) -0.0059(17)

loop_
_atom_type_symbol
_atom_type_description
_atom_type_scat_dispersion_real
_atom_type_scat_dispersion_imag
_atom_type_scat_source
C C 0.0181 0.0091 'International Tables Vol C Tables 4.2.6.8 and 6.1.1.4'
H H 0.0000 0.0000 'International Tables Vol C Tables 4.2.6.8 and 6.1.1.4'
In In 0.0822 5.0449 'International Tables Vol C Tables 4.2.6.8 and 6.1.1.4'
N N 0.0311 0.0180 'International Tables Vol C Tables 4.2.6.8 and 6.1.1.4'
O O 0.0492 0.0322 'International Tables Vol C Tables 4.2.6.8 and 6.1.1.4'

loop_
_geom_angle_atom_site_label_1
_geom_angle_atom_site_label_2
_geom_angle_atom_site_label_3
_geom_angle
_geom_angle_site_symmetry_1
_geom_angle_site_symmetry_3
O6 In1 O1 95.28(17) 1_565 .
O6 In1 O3 92.12(17) 1_565 6_566
O1 In1 O3 79.86(10) . 6_566
O6 In1 O7 120.47(18) 1_565 8_455
O1 In1 O7 127.61(10) . 8_455
O3 In1 O7 129.91(12) 6_566 8_455
O6 In1 O8 174.44(14) 1_565 8_455
O1 In1 O8 89.63(12) . 8_455
O3 In1 O8 86.15(13) 6_566 8_455
O7 In1 O8 57.62(10) 8_455 8_455
O6 In1 O4 85.88(13) 1_565 6_566
O1 In1 O4 137.60(9) . 6_566
O3 In1 O4 57.76(9) 6_566 6_566
O7 In1 O4 85.73(9) 8_455 6_566
O8 In1 O4 88.72(10) 8_455 6_566
O6 In1 O2 99.46(13) 1_565 .
O1 In1 O2 56.87(9) . .
O3 In1 O2 135.87(9) 6_566 .
O7 In1 O2 78.97(9) 8_455 .
O8 In1 O2 85.42(10) 8_455 .
O4 In1 O2 164.45(9) 6_566 .
O6 In1 C12 88.39(14) 1_565 6_566
O1 In1 C12 108.86(11) . 6_566
O3 In1 C12 29.02(11) 6_566 6_566
O7 In1 C12 109.08(11) 8_455 6_566
O8 In1 C12 87.54(11) 8_455 6_566
O4 In1 C12 28.75(10) 6_566 6_566
O2 In1 C12 164.05(10) . 6_566
O6 In1 C31 149.24(19) 1_565 8_455
O1 In1 C31 109.71(12) . 8_455
O3 In1 C31 109.31(14) 6_566 8_455
O7 In1 C31 28.96(11) 8_455 8_455
O8 In1 C31 28.66(11) 8_455 8_455
O4 In1 C31 87.32(10) 6_566 8_455
O2 In1 C31 80.64(11) . 8_455
C12 In1 C31 99.70(12) 6_566 8_455
O6 In1 C1 98.23(14) 1_565 .
O1 In1 C1 28.54(10) . .
O3 In1 C1 108.07(10) 6_566 .
O7 In1 C1 103.77(10) 8_455 .
O8 In1 C1 87.34(10) 8_455 .
O4 In1 C1 165.55(10) 6_566 .
O2 In1 C1 28.33(10) . .
C12 In1 C1 137.06(11) 6_566 .
C31 In1 C1 95.78(10) 8_455 .
C1 O1 In1 95.0(2) . .
C12 O3 In1 92.4(2) . 6_565
C31 O8 In1 90.1(2) . 8
C12 O4 In1 89.3(2) . 6_565
C1 O2 In1 89.5(2) . .
C31 O7 In1 92.2(2) . 8
C5 N1 C8 119.9(3) . .
C5 N1 C15 121.6(3) . .
C8 N1 C15 118.4(3) . .
C27 N2 C34 120.8(3) . .
C27 N2 C24 119.2(3) . .
C34 N2 C24 120.0(3) . .
C7 C2 C3 119.0(3) . .
C7 C2 C1 120.9(3) . .
C3 C2 C1 120.1(3) . .
O2 C1 O1 118.6(3) . .
O2 C1 C2 121.1(3) . .
O1 C1 C2 120.2(3) . .
O2 C1 In1 62.19(18) . .
O1 C1 In1 56.45(18) . .
C2 C1 In1 176.7(2) . .
C10 C11 C13 118.6(3) . .
C10 C11 C12 119.5(3) . .
C13 C11 C12 121.9(3) . .
C16 C15 C20 119.4(4) . .
C16 C15 N1 120.1(4) . .
C20 C15 N1 120.5(4) . .
O4 C12 O3 120.5(3) . .
O4 C12 C11 120.8(3) . .
O3 C12 C11 118.7(3) . .
O4 C12 In1 61.97(19) . 6_565
O3 C12 In1 58.56(19) . 6_565
C11 C12 In1 176.7(3) . 6_565
C9 C10 C11 120.4(4) . .
C4 C3 C2 119.6(3) . .
C6 C5 C4 118.8(3) . .
C6 C5 N1 121.0(3) . .
C4 C5 N1 120.2(3) . .
C14 C8 C9 118.3(3) . .
C14 C8 N1 121.9(4) . .
C9 C8 N1 119.8(4) . .
C14 C13 C11 120.5(4) . .
O8 C31 O7 120.0(3) . .
O8 C31 C30 120.5(4) . .
O7 C31 C30 119.4(4) . .
O8 C31 In1 61.2(2) . 8
O7 C31 In1 58.83(19) . 8
C30 C31 In1 175.3(3) . 8
C37 C38 C39 121.9(5) . .
C28 C27 N2 120.3(4) . .
C28 C27 C33 118.6(4) . .
N2 C27 C33 121.1(4) . .
C25 C26 C21 121.0(4) . .
C17 C18 C19 116.7(4) . .
C17 C18 C21 122.1(4) . .
C19 C18 C21 121.1(4) . .
C10 C9 C8 120.7(4) . .
C29 C30 C32 119.1(4) . .
C29 C30 C31 120.7(4) . .
C32 C30 C31 120.2(4) . .
C22 C21 C26 116.7(3) . .
C22 C21 C18 121.3(4) . .
C26 C21 C18 122.0(4) . .
C3 C4 C5 121.2(3) . .
C36 C37 C38 117.3(4) . .
C36 C37 C40 123.2(5) . .
C38 C37 C40 119.4(5) . .
C32 C33 C27 120.9(4) . .
C24 C25 C26 121.8(4) . .
C30 C29 C28 121.0(4) . .
C5 C6 C7 119.9(3) . .
C25 C24 C23 118.2(3) . .
C25 C24 N2 121.9(4) . .
C23 C24 N2 120.0(4) . .
C39 C34 N2 118.9(4) . .
C39 C34 C35 118.4(4) . .
N2 C34 C35 122.7(4) . .
C13 C14 C8 121.3(3) . .
C2 C7 C6 121.5(3) . .
C38 C39 C34 118.9(4) . .
C21 C22 C23 121.7(4) . .
C33 C32 C30 120.4(4) . .
C29 C28 C27 120.0(4) . .
C15 C16 C17 120.1(5) . .
C18 C17 C16 122.5(5) . .
C35 C36 C37 123.8(5) . .
C36 C35 C34 119.5(5) . .
C24 C23 C22 120.5(4) . .
C15 C20 C19 119.2(5) . .
C18 C19 C20 121.9(5) . .
C40 O6 In1 111.0(3) . 1_545
O5 C40 O6 115.9(5) . .
O5 C40 C37 122.7(5) . .
O6 C40 C37 120.9(4) . .

loop_
_geom_bond_atom_site_label_1
_geom_bond_atom_site_label_2
_geom_bond_distance
_geom_bond_site_symmetry_2
In1 O6 2.075(4) 1_565
In1 O1 2.200(3) .
In1 O3 2.230(3) 6_566
In1 O7 2.250(3) 8_455
In1 O8 2.303(3) 8_455
In1 O4 2.305(2) 6_566
In1 O2 2.325(3) .
In1 C12 2.611(4) 6_566
In1 C31 2.628(4) 8_455
In1 C1 2.629(3) .
O1 C1 1.261(4) .
O3 C12 1.268(5) .
O3 In1 2.230(3) 6_565
O8 C31 1.261(5) .
O8 In1 2.303(3) 8
O4 C12 1.256(5) .
O4 In1 2.305(2) 6_565
O2 C1 1.248(4) .
O7 C31 1.273(5) .
O7 In1 2.250(3) 8
N1 C5 1.407(4) .
N1 C8 1.417(5) .
N1 C15 1.436(4) .
N2 C27 1.397(5) .
N2 C34 1.403(5) .
N2 C24 1.423(4) .
C2 C7 1.374(5) .
C2 C3 1.398(5) .
C2 C1 1.478(5) .
C11 C10 1.386(5) .
C11 C13 1.408(5) .
C11 C12 1.482(5) .
C15 C16 1.340(7) .
C15 C20 1.371(7) .
C12 In1 2.611(4) 6_565
C10 C9 1.374(6) .
C3 C4 1.390(5) .
C5 C6 1.387(5) .
C5 C4 1.392(5) .
C8 C14 1.387(6) .
C8 C9 1.400(6) .
C13 C14 1.354(6) .
C31 C30 1.487(6) .
C31 In1 2.628(4) 8
C38 C37 1.370(7) .
C38 C39 1.395(6) .
C27 C28 1.394(6) .
C27 C33 1.405(6) .
C26 C25 1.395(5) .
C26 C21 1.398(6) .
C18 C17 1.352(7) .
C18 C19 1.361(6) .
C18 C21 1.486(5) .
C30 C29 1.384(6) .
C30 C32 1.392(6) .
C21 C22 1.388(6) .
C37 C36 1.366(9) .
C37 C40 1.471(7) .
C33 C32 1.370(6) .
C25 C24 1.358(6) .
C29 C28 1.386(6) .
C6 C7 1.394(5) .
C24 C23 1.392(7) .
C34 C39 1.400(6) .
C34 C35 1.409(6) .
C22 C23 1.395(6) .
C16 C17 1.395(7) .
C36 C35 1.342(9) .
C20 C19 1.408(6) .
O6 C40 1.280(4) .
O6 In1 2.075(4) 1_545
C40 O5 1.254(4) .

loop_
_platon_squeeze_void_nr
_platon_squeeze_void_average_x
_platon_squeeze_void_average_y
_platon_squeeze_void_average_z
_platon_squeeze_void_volume
_platon_squeeze_void_count_electrons
_platon_squeeze_void_content
1 -0.002 -0.011 -0.015 9732 3373 ' '
2 0.000 0.836 0.250 6 20 ' '
3 0.500 0.664 0.250 5 16 ' '
4 0.000 0.164 0.750 5 16 ' '
5 0.500 0.336 0.750 6 20 ' '
